data_7023078
loop_
_publ_author_name
'Turrell, Peter J.'
'Hill, Amanda D.'
'Ibrahim, Saad K.'
'Wright, Joseph A.'
'Pickett, Christopher J.'

_publ_section_title
;
 Ferracyclic carbamoyl complexes related to the active site of
 [Fe]-hydrogenase.
;
_journal_issue 22
_journal_name_full 'Dalton transactions (Cambridge, England : 2003)'
_journal_page_first 8140
_journal_page_last 8146
_journal_paper_doi 10.1039/c3dt50642h
_journal_volume 42
_journal_year 2013
_chemical_formula_moiety 'C11 H15 Br Fe N3 O3 P, C2 H3 N'
_chemical_formula_sum 'C13 H18 Br Fe N4 O3 P'
_chemical_formula_weight 445.04
_chemical_name_systematic
;
?
;
_space_group_IT_number 14
_symmetry_cell_setting monoclinic
_symmetry_Int_Tables_number 14
_symmetry_space_group_name_Hall '-P 2ybc'
_symmetry_space_group_name_H-M 'P 1 21/c 1'
_atom_sites_solution_hydrogens geom
_atom_sites_solution_primary direct
_atom_sites_solution_secondary difmap
_cell_angle_alpha 90.00
_cell_angle_beta 91.830(14)
_cell_angle_gamma 90.00
_cell_formula_units_Z 4
_cell_length_a 9.8203(17)
_cell_length_b 12.719(2)
_cell_length_c 15.139(2)
_cell_measurement_reflns_used 3286
_cell_measurement_temperature 140(2)
_cell_measurement_theta_max 33.2883
_cell_measurement_theta_min 3.4061
_cell_volume 1890.0(5)
_computing_cell_refinement 'CrysAlisPro (Oxford Diffraction, 2010)'
_computing_data_collection 'CrysAlisPro (Oxford Diffraction, 2010)'
_computing_data_reduction 'CrysAlisPro (Oxford Diffraction, 2010)'
_computing_molecular_graphics 'ORTEP-3 (Farrugia, 1997)'
_computing_publication_material
;
SHELXL-97 (Sheldrick, 2008) and enCIFer (Allen <i>et al.</i>, 2004)
;
_computing_structure_refinement 'SHELXL-97 (Sheldrick, 2008)'
_computing_structure_solution 'SIR92 (Altomare <i>et al.</i>, 1993)'
_diffrn_ambient_temperature 140(2)
_diffrn_detector_area_resol_mean 16.0050
_diffrn_measured_fraction_theta_full 0.994
_diffrn_measured_fraction_theta_max 0.994
_diffrn_measurement_device_type 'Oxford Diffraction Xcalibur 3/CCD'
_diffrn_measurement_method '\w scans'
_diffrn_radiation_monochromator graphite
_diffrn_radiation_probe x-ray
_diffrn_radiation_source 'Enhance (Mo) X-ray Source'
_diffrn_radiation_type 'Mo K\a'
_diffrn_radiation_wavelength 0.71073
_diffrn_reflns_av_R_equivalents 0.1651
_diffrn_reflns_av_unetI/netI 0.0919
_diffrn_reflns_limit_h_max 11
_diffrn_reflns_limit_h_min -11
_diffrn_reflns_limit_k_max 15
_diffrn_reflns_limit_k_min -15
_diffrn_reflns_limit_l_max 17
_diffrn_reflns_limit_l_min -17
_diffrn_reflns_number 25340
_diffrn_reflns_theta_full 24.99
_diffrn_reflns_theta_max 24.99
_diffrn_reflns_theta_min 3.45
_diffrn_standards_number 0
_exptl_absorpt_coefficient_mu 3.013
_exptl_absorpt_correction_T_max 1.00000
_exptl_absorpt_correction_T_min 0.26811
_exptl_absorpt_correction_type multi-scan
_exptl_absorpt_process_details '(ABSPACK; Oxford Diffraction, 2010)'
_exptl_crystal_colour Orange
_exptl_crystal_density_diffrn 1.564
_exptl_crystal_density_method 'not measured'
_exptl_crystal_description Block
_exptl_crystal_F_000 896
_exptl_crystal_size_max 0.25
_exptl_crystal_size_mid 0.20
_exptl_crystal_size_min 0.20
_refine_diff_density_max 1.285
_refine_diff_density_min -0.857
_refine_diff_density_rms 0.186
_refine_ls_extinction_method none
_refine_ls_goodness_of_fit_ref 1.039
_refine_ls_hydrogen_treatment constr
_refine_ls_matrix_type full
_refine_ls_number_parameters 212
_refine_ls_number_reflns 3300
_refine_ls_number_restraints 0
_refine_ls_restrained_S_all 1.039
_refine_ls_R_factor_all 0.1181
_refine_ls_R_factor_gt 0.0910
_refine_ls_shift/su_max 0.000
_refine_ls_shift/su_mean 0.000
_refine_ls_structure_factor_coef Fsqd
_refine_ls_weighting_details 'calc w=1/[\s^2^(Fo^2^)+(0.1680P)^2^+4.4108P] where P=(Fo^2^+2Fc^2^)/3'
_refine_ls_weighting_scheme calc
_refine_ls_wR_factor_gt 0.2680
_refine_ls_wR_factor_ref 0.2767
_reflns_number_gt 2140
_reflns_number_total 3300
_reflns_threshold_expression >2\s(I)
_cod_data_source_file c3dt50642h.txt
_cod_data_source_block 6.MeCN
_cod_original_sg_symbol_H-M 'P 21/c'
_cod_database_code 7023078

loop_
_symmetry_equiv_pos_as_xyz
'x, y, z'
'-x, y+1/2, -z+1/2'
'-x, -y, -z'
'x, -y-1/2, z-1/2'

loop_
_atom_site_label
_atom_site_type_symbol
_atom_site_fract_x
_atom_site_fract_y
_atom_site_fract_z
_atom_site_U_iso_or_equiv
_atom_site_adp_type
_atom_site_occupancy
_atom_site_symmetry_multiplicity
_atom_site_calc_flag
_atom_site_refinement_flags
C1 C 0.5977(11) 0.2673(9) 0.7663(7) 0.037(2) Uani 1 1 d .
C2 C 0.4864(14) 0.2468(11) 0.8212(8) 0.054(3) Uani 1 1 d .
H2A H 0.4781 0.2843 0.8751 0.064 Uiso 1 1 calc R
C3 C 0.3940(13) 0.1755(11) 0.7976(9) 0.057(4) Uani 1 1 d .
H3 H 0.3174 0.1637 0.8330 0.069 Uiso 1 1 calc R
C4 C 0.4102(13) 0.1183(12) 0.7208(8) 0.058(4) Uani 1 1 d .
H4 H 0.3465 0.0648 0.7048 0.070 Uiso 1 1 calc R
C5 C 0.5153(11) 0.1382(9) 0.6688(7) 0.037(2) Uani 1 1 d .
C6 C 0.6423(11) 0.1143(9) 0.5392(6) 0.033(2) Uani 1 1 d .
C7 C 0.8744(12) 0.2048(9) 0.5060(8) 0.040(3) Uani 1 1 d .
C8 C 0.6669(13) 0.3252(10) 0.5416(8) 0.048(3) Uani 1 1 d .
C9 C 1.0468(14) 0.0654(12) 0.6405(9) 0.063(4) Uani 1 1 d .
H9A H 1.0511 0.0583 0.5762 0.095 Uiso 1 1 calc R
H9B H 1.0803 0.0007 0.6689 0.095 Uiso 1 1 calc R
H9C H 1.1035 0.1248 0.6603 0.095 Uiso 1 1 calc R
C10 C 0.8893(15) 0.1107(11) 0.7878(7) 0.055(3) Uani 1 1 d .
H10A H 0.7986 0.1104 0.8129 0.083 Uiso 1 1 calc R
H10B H 0.9327 0.1790 0.7989 0.083 Uiso 1 1 calc R
H10C H 0.9450 0.0551 0.8154 0.083 Uiso 1 1 calc R
C11 C 0.8019(14) -0.0425(10) 0.6621(8) 0.052(3) Uani 1 1 d .
H11A H 0.7121 -0.0429 0.6884 0.078 Uiso 1 1 calc R
H11B H 0.8620 -0.0923 0.6937 0.078 Uiso 1 1 calc R
H11C H 0.7927 -0.0631 0.5998 0.078 Uiso 1 1 calc R
C101 C 0.313(2) 0.3808(18) 0.6134(14) 0.104(6) Uani 1 1 d .
H10D H 0.4063 0.4073 0.6124 0.155 Uiso 1 1 calc R
H10E H 0.2943 0.3544 0.6726 0.155 Uiso 1 1 calc R
H10F H 0.2491 0.4378 0.5982 0.155 Uiso 1 1 calc R
C102 C 0.2949(17) 0.2933(15) 0.5475(12) 0.076(5) Uani 1 1 d .
N1 N 0.6131(8) 0.2125(7) 0.6907(5) 0.0319(19) Uani 1 1 d .
N2 N 0.5339(9) 0.0884(7) 0.5908(5) 0.036(2) Uani 1 1 d .
H2 H 0.4763 0.0391 0.5730 0.043 Uiso 1 1 calc R
N3 N 0.6901(10) 0.3377(7) 0.7913(6) 0.046(2) Uani 1 1 d .
H3A H 0.7614 0.3488 0.7587 0.055 Uiso 1 1 calc R
H3B H 0.6804 0.3735 0.8404 0.055 Uiso 1 1 calc R
N101 N 0.2884(15) 0.2276(12) 0.4978(9) 0.079(4) Uani 1 1 d .
O1 O 0.6538(7) 0.0698(6) 0.4669(4) 0.0360(17) Uani 1 1 d .
O2 O 0.9432(9) 0.1948(7) 0.4483(5) 0.052(2) Uani 1 1 d .
O3 O 0.6164(11) 0.3894(8) 0.5053(7) 0.073(3) Uani 1 1 d .
P1 P 0.8739(3) 0.0880(2) 0.66993(17) 0.0347(7) Uani 1 1 d .
Fe1 Fe 0.75968(15) 0.21676(12) 0.59486(9) 0.0320(5) Uani 1 1 d .
Br1 Br 0.93684(13) 0.34655(10) 0.65564(8) 0.0508(5) Uani 1 1 d .

loop_
_atom_site_aniso_label
_atom_site_aniso_U_11
_atom_site_aniso_U_22
_atom_site_aniso_U_33
_atom_site_aniso_U_23
_atom_site_aniso_U_13
_atom_site_aniso_U_12
C1 0.028(6) 0.043(6) 0.039(6) -0.004(5) -0.008(5) 0.006(5)
C2 0.050(8) 0.071(9) 0.040(6) -0.019(6) -0.001(5) 0.006(7)
C3 0.040(7) 0.070(9) 0.062(8) -0.020(7) 0.012(6) -0.018(7)
C4 0.036(7) 0.082(10) 0.056(7) -0.021(7) 0.002(6) -0.019(7)
C5 0.028(6) 0.053(7) 0.031(5) -0.008(5) -0.006(4) -0.001(5)
C6 0.033(6) 0.040(6) 0.026(5) 0.008(5) -0.009(4) 0.002(5)
C7 0.040(7) 0.030(6) 0.048(7) -0.003(5) -0.014(5) -0.005(5)
C8 0.054(8) 0.039(7) 0.051(7) 0.006(6) -0.016(6) -0.014(6)
C9 0.047(8) 0.069(9) 0.073(9) 0.013(7) -0.004(7) 0.010(7)
C10 0.065(9) 0.054(8) 0.046(7) 0.002(6) -0.019(6) 0.014(7)
C11 0.057(8) 0.042(7) 0.056(7) 0.007(6) -0.014(6) 0.005(6)
C101 0.081(13) 0.103(15) 0.128(16) -0.029(13) 0.025(12) -0.021(11)
C102 0.066(11) 0.090(13) 0.075(11) -0.001(10) 0.028(9) -0.010(9)
N1 0.019(4) 0.041(5) 0.035(4) -0.001(4) -0.005(3) -0.001(4)
N2 0.029(5) 0.036(5) 0.042(5) -0.007(4) -0.005(4) -0.010(4)
N3 0.049(6) 0.046(6) 0.044(5) -0.019(5) 0.005(4) -0.005(5)
N101 0.087(11) 0.081(10) 0.070(8) -0.011(7) 0.006(7) 0.002(8)
O1 0.041(4) 0.037(4) 0.030(4) -0.004(3) -0.009(3) -0.005(3)
O2 0.054(5) 0.065(6) 0.038(4) 0.002(4) 0.009(4) -0.015(4)
O3 0.070(7) 0.049(6) 0.098(8) 0.016(6) -0.010(6) 0.016(5)
P1 0.0314(15) 0.0372(16) 0.0349(14) -0.0005(11) -0.0086(11) 0.0018(12)
Fe1 0.0307(9) 0.0315(8) 0.0334(8) -0.0006(6) -0.0077(6) -0.0026(6)
Br1 0.0454(8) 0.0496(8) 0.0574(8) -0.0125(6) -0.0023(5) -0.0183(6)

loop_
_atom_type_symbol
_atom_type_description
_atom_type_scat_dispersion_real
_atom_type_scat_dispersion_imag
_atom_type_scat_source
C C 0.0033 0.0016 'International Tables Vol C Tables 4.2.6.8 and 6.1.1.4'
H H 0.0000 0.0000 'International Tables Vol C Tables 4.2.6.8 and 6.1.1.4'
N N 0.0061 0.0033 'International Tables Vol C Tables 4.2.6.8 and 6.1.1.4'
O O 0.0106 0.0060 'International Tables Vol C Tables 4.2.6.8 and 6.1.1.4'
P P 0.1023 0.0942 'International Tables Vol C Tables 4.2.6.8 and 6.1.1.4'
Fe Fe 0.3463 0.8444 'International Tables Vol C Tables 4.2.6.8 and 6.1.1.4'
Br Br -0.2901 2.4595 'International Tables Vol C Tables 4.2.6.8 and 6.1.1.4'

loop_
_geom_angle_atom_site_label_1
_geom_angle_atom_site_label_2
_geom_angle_atom_site_label_3
_geom_angle
N3 C1 C2 119.4(10)
N1 C1 C2 120.7(10)
N3 C1 N1 119.8(10)
C3 C2 C1 120.1(11)
C3 C2 H2A 120.0
C1 C2 H2A 120.0
C2 C3 C4 119.4(12)
C2 C3 H3 120.3
C4 C3 H3 120.3
C5 C4 C3 120.3(12)
C5 C4 H4 119.9
C3 C4 H4 119.9
C4 C5 N2 123.3(10)
C4 C5 N1 122.0(10)
N2 C5 N1 114.6(9)
O1 C6 N2 118.9(9)
O1 C6 Fe1 128.9(8)
N2 C6 Fe1 112.2(7)
O3 C8 Fe1 175.5(13)
O2 C7 Fe1 177.3(10)
P1 C9 H9A 109.5
P1 C9 H9B 109.5
H9A C9 H9B 109.5
P1 C9 H9C 109.5
H9A C9 H9C 109.5
H9B C9 H9C 109.5
P1 C10 H10A 109.5
P1 C10 H10B 109.5
H10A C10 H10B 109.5
P1 C10 H10C 109.5
H10A C10 H10C 109.5
H10B C10 H10C 109.5
P1 C11 H11A 109.5
P1 C11 H11B 109.5
H11A C11 H11B 109.5
P1 C11 H11C 109.5
H11A C11 H11C 109.5
H11B C11 H11C 109.5
C102 C101 H10D 109.5
C102 C101 H10E 109.5
H10D C101 H10E 109.5
C102 C101 H10F 109.5
H10D C101 H10F 109.5
H10E C101 H10F 109.5
N101 C102 C101 176.6(18)
C1 N1 C5 117.4(8)
C1 N1 Fe1 132.6(7)
C5 N1 Fe1 110.0(6)
C5 N2 C6 120.5(9)
C5 N2 H2 119.7
C6 N2 H2 119.7
C1 N3 H3A 120.0
C1 N3 H3B 120.0
H3A N3 H3B 120.0
C9 P1 C11 102.0(7)
C9 P1 C10 102.7(7)
C11 P1 C10 103.4(6)
C9 P1 Fe1 116.6(5)
C11 P1 Fe1 116.4(4)
C10 P1 Fe1 113.8(4)
C7 Fe1 C8 92.8(5)
C7 Fe1 C6 89.8(5)
C8 Fe1 C6 92.0(5)
C7 Fe1 N1 172.1(4)
C8 Fe1 N1 88.9(5)
C6 Fe1 N1 82.5(4)
C7 Fe1 P1 90.1(4)
C8 Fe1 P1 176.1(4)
C6 Fe1 P1 90.6(3)
N1 Fe1 P1 88.5(2)
C7 Fe1 Br1 83.5(3)
C8 Fe1 Br1 89.7(4)
C6 Fe1 Br1 173.2(3)
N1 Fe1 Br1 104.2(2)
P1 Fe1 Br1 88.06(9)

loop_
_geom_bond_atom_site_label_1
_geom_bond_atom_site_label_2
_geom_bond_distance
C1 N1 1.352(13)
C1 N3 1.322(15)
C2 C1 1.419(17)
C2 H2A 0.9500
C3 C2 1.323(19)
C3 H3 0.9500
C4 C3 1.384(18)
C4 H4 0.9500
C5 C4 1.342(16)
C5 N2 1.358(13)
C5 N1 1.380(14)
C6 O1 1.241(12)
C6 N2 1.380(13)
C6 Fe1 1.917(11)
C7 O2 1.128(13)
C7 Fe1 1.789(13)
C8 O3 1.095(15)
C8 Fe1 1.826(14)
C9 P1 1.793(14)
C9 H9A 0.9800
C9 H9B 0.9800
C9 H9C 0.9800
C10 P1 1.809(12)
C10 H10A 0.9800
C10 H10B 0.9800
C10 H10C 0.9800
C11 P1 1.806(13)
C11 H11A 0.9800
C11 H11B 0.9800
C11 H11C 0.9800
C101 C102 1.50(3)
C101 H10D 0.9800
C101 H10E 0.9800
C101 H10F 0.9800
C102 N101 1.13(2)
N1 Fe1 2.077(8)
N2 H2 0.8800
N3 H3A 0.8800
N3 H3B 0.8800
P1 Fe1 2.270(3)
Fe1 Br1 2.5488(18)

loop_
_geom_hbond_atom_site_label_D
_geom_hbond_atom_site_label_H
_geom_hbond_atom_site_label_A
_geom_hbond_distance_DH
_geom_hbond_distance_HA
_geom_hbond_distance_DA
_geom_hbond_angle_DHA
_geom_hbond_site_symmetry_A
N2 H2 O1 0.88 1.97 2.846(11) 179.4 3_656
N3 H3A Br1 0.88 2.36 3.227(10) 167.9 .
N3 H3B O1 0.88 2.07 2.940(11) 169.3 4_566
